data_2000950
loop_
_publ_author_name
'Murphy, M.'
'Spalding, T. R.'
'Ferguson, G.'
'Gallagher, J. F.'

_publ_section_title
;
 [8,8-(PPh~3~)~2~-9-(OEt)-8,7-RhSB~9~H~9~].0.95(CH~2~Cl~2~)
;
_journal_issue 4
_journal_name_full 'Acta Crystallographica Section C'
_journal_page_first 638
_journal_page_last 641
_journal_paper_doi 10.1107/S0108270191011861
_journal_volume 48
_journal_year 1992
_chemical_formula_moiety 'C38 H44 B9 O1 P2 Rh1 S1,0.95(C1 H2 Cl2)'
_chemical_formula_sum 'C38.95 H45.9 B9 Cl1.9 O P2 Rh S'
_chemical_formula_weight 891.7
_space_group_IT_number 2
_space_group_name_Hall '-P 1'
_space_group_name_H-M_alt 'P -1'
_symmetry_cell_setting triclinic
_symmetry_space_group_name_Hall '-P 1'
_symmetry_space_group_name_H-M 'P -1'
_cell_angle_alpha 74.86(2)
_cell_angle_beta 88.51(3)
_cell_angle_gamma 83.51(3)
_cell_formula_units_Z 2
_cell_length_a 10.271(4)
_cell_length_b 11.401(3)
_cell_length_c 19.426(4)
_cell_volume 2181.7(11)
_diffrn_radiation_type Mo
_diffrn_radiation_wavelength 0.71073
_exptl_absorpt_coefficient_mu 0.65
_exptl_crystal_density_diffrn 1.357
_exptl_crystal_F_000 912
_cod_data_source_file cd0064.cif
_cod_data_source_block cd0064a
_cod_depositor_comments
;
 Changing the _geom_bond_atom_site_label_2 data item values to match
 the _atom_site_label data item values.

 Antanas Vaitkus,
 2017-01-16

 Marking atoms "C1S", "Cl1", "Cl2", "H1S", H2s" and "C1S'", "Cl1'", "Cl2'",
 "H1S'", H2S'" as belonging to two disorder groups '1' and '2' with the
 occupancies of '0.3' and '0.7' accordingly after consulting the
 original publication.

 Antanas Vaitkus,
 2017-01-16

 Adding the _atom_site_type_symbol data item.

 Antanas Vaitkus,
 2017-01-16
;
_cod_original_cell_volume 2182(2)
_cod_original_formula_sum 'C38.95 H45.9 B9 Cl1.9 O1 P2 Rh1 S1'
_cod_database_code 2000950

loop_
_space_group_symop_id
_space_group_symop_operation_xyz
1 x,y,z
2 -x,-y,-z

loop_
_atom_site_label
_atom_site_type_symbol
_atom_site_fract_x
_atom_site_fract_y
_atom_site_fract_z
_atom_site_occupancy
_atom_site_disorder_group
Rh8 Rh .30850(4) .00012(4) .20244(2) 1 .
S7 S .25900(10) -.09320(10) .11167(7) 1 .
P1 P .40260(10) .10240(10) .27068(7) 1 .
P2 P .11520(10) .13870(10) .15881(7) 1 .
O1 O .2337(4) -.1292(3) .3480(2) 1 .
C1E C .1742(9) -.2145(7) .4030(4) 1 .
C2E C .1275(11) -.1661(10) .4590(5) 1 .
C11 C .5302(5) .0340(5) .3373(3) 1 .
C12 C .6528(6) .0691(6) .3304(3) 1 .
C13 C .7451(7) .0192(8) .3843(4) 1 .
C14 C .7137(7) -.0622(7) .4442(4) 1 .
C15 C .5923(7) -.0963(6) .4522(3) 1 .
C16 C .5002(6) -.0478(6) .3989(3) 1 .
C21 C .3036(5) .1925(5) .3211(3) 1 .
C22 C .1772(6) .1646(5) .3415(3) 1 .
C23 C .1011(6) .2295(6) .3814(3) 1 .
C24 C .1473(7) .3256(6) .3992(3) 1 .
C25 C .2721(7) .3526(5) .3809(3) 1 .
C26 C .3504(6) .2863(5) .3433(3) 1 .
C31 C .4843(5) .2070(4) .1997(3) 1 .
C32 C .4540(5) .3324(5) .1799(3) 1 .
C33 C .5125(6) .4036(5) .1213(3) 1 .
C34 C .5985(6) .3502(6) .0813(3) 1 .
C35 C .6301(6) .2260(5) .0986(3) 1 .
C36 C .5738(5) .1554(5) .1577(3) 1 .
C41 C .0270(5) .2589(4) .1941(3) 1 .
C42 C -.0994(5) .2562(5) .2194(3) 1 .
C43 C -.1594(6) .3508(5) .2447(3) 1 .
C44 C -.0973(6) .4486(5) .2455(3) 1 .
C45 C .0285(6) .4542(5) .2198(3) 1 .
C46 C .0905(5) .3604(5) .1938(3) 1 .
C51 C .1441(5) .2269(5) .0683(3) 1 .
C52 C .0437(6) .3052(5) .0280(3) 1 .
C53 C .0685(7) .3769(6) -.0388(3) 1 .
C54 C .1943(7) .3739(6) -.0654(3) 1 .
C55 C .2922(6) .2995(6) -.0263(3) 1 .
C56 C .2681(5) .2249(5) .0406(3) 1 .
C61 C -.0091(5) .0403(4) .1550(3) 1 .
C62 C -.0590(5) .0267(5) .0908(3) 1 .
C63 C -.1457(6) -.0584(5) .0932(3) 1 .
C64 C -.1883(6) -.1261(5) .1568(4) 1 .
C65 C -.1433(6) -.1135(5) .2199(3) 1 .
C66 C -.0516(6) -.0326(5) .2197(3) 1 .
B1 B .4668(6) -.2780(5) .2026(4) 1 .
B2 B .3686(7) -.2518(6) .1268(4) 1 .
B3 B .4421(6) -.1260(6) .1543(3) 1 .
B4 B .4469(6) -.1636(5) .2479(3) 1 .
B5 B .3693(7) -.2972(6) .2810(4) 1 .
B6 B .3170(7) -.3462(6) .2072(4) 1 .
B9 B .2795(6) -.1570(6) .2857(3) 1 .
B10 B .2001(7) -.2793(6) .2553(4) 1 .
B11 B .1979(7) -.2460(6) .1581(4) 1 .
Cl1 Cl .8347(4) .6033(4) .4080(2) 0.85 1
C1S C .6720(10) .5980(10) .3998(7) 0.85 1
Cl2 Cl .6369(6) .4443(6) .4273(4) 0.85 1
Cl1' Cl .599(3) .546(3) .464(2) 0.1 2
C1S' C .750(10) .480(10) .451(7) 0.1 2
Cl2' Cl .643(2) .4410(10) .3967(8) 0.1 2
HB H .181(6) -.168(6) .247(3) 1 .
HB1 H .5613 -.3302 .2023 1 .
HB2 H .3985 -.2852 .0810 1 .
HB3 H .5201 -.0816 .1234 1 .
HB4 H .5271 -.1432 .2761 1 .
HB5 H .4013 -.3615 .3305 1 .
HB6 H .3158 -.4419 .2098 1 .
HB10 H .1274 -.3303 .2872 1 .
HB11 H .1236 -.2765 .1305 1 .
H1E H .2372 -.2825 .4214 1 .
H2E H .1028 -.2408 .3830 1 .
H3E H .0888 -.2268 .4939 1 .
H4E H .0636 -.0983 .4413 1 .
H5E H .1980 -.1399 .4797 1 .
H1S H .6401 .5903 .3558 0.85 1
H2S H .7001 .6762 .3934 0.85 1
H1S' H .7682 .4781 .4995 0.1 2
H2S' H .8343 .4528 .4313 0.1 2
H12 H .6757 .1277 .2887 1 .
H13 H .8312 .0431 .3787 1 .
H14 H .7772 -.0955 .4807 1 .
H15 H .5697 -.1537 .4945 1 .
H16 H .4141 -.0719 .4052 1 .
H22 H .1431 .1000 .3276 1 .
H23 H .0164 .2075 .3965 1 .
H24 H .0929 .3734 .4242 1 .
H25 H .3046 .4181 .3944 1 .
H26 H .4377 .3046 .3322 1 .
H32 H .3921 .3702 .2069 1 .
H33 H .4926 .4899 .1089 1 .
H34 H .6373 .3996 .0406 1 .
H35 H .6899 .1892 .0702 1 .
H36 H .5963 .0693 .1703 1 .
H42 H -.1456 .1885 .2193 1 .
H43 H -.2466 .3471 .2619 1 .
H44 H -.1399 .5127 .2635 1 .
H45 H .0730 .5227 .2199 1 .
H46 H .1770 .3655 .1755 1 .
H52 H -.0425 .3089 .0467 1 .
H53 H -.0008 .4283 -.0665 1 .
H54 H .2119 .4243 -.1111 1 .
H55 H .3787 .2981 -.0448 1 .
H56 H .3379 .1723 .0672 1 .
H62 H -.0331 .0758 .0462 1 .
H63 H -.1761 -.0700 .0499 1 .
H64 H -.2497 -.1826 .1572 1 .
H65 H -.1748 -.1600 .2638 1 .
H66 H -.0176 -.0266 .2635 1 .

loop_
_geom_bond_atom_site_label_1
_geom_bond_atom_site_label_2
_geom_bond_distance
Rh8 S7 2.375(2)
Rh8 P1 2.278(2)
Rh8 P2 2.4170(10)
Rh8 B3 2.238(7)
Rh8 B4 2.210(5)
Rh8 B9 2.119(6)
S7 B2 1.976(6)
S7 B3 2.031(6)
S7 B11 1.907(6)
P1 C11 1.825(5)
P1 C21 1.813(6)
P1 C31 1.826(5)
P2 C41 1.829(5)
P2 C51 1.818(5)
P2 C61 1.806(6)
O1 C1E 1.421(8)
O1 B9 1.387(8)
C1E C2E 1.394(13)
C11 C12 1.357(8)
C11 C16 1.364(7)
C12 C13 1392(9)
C13 C14 1.343(10)
C14 C15 1340(11)
C15 C16 1.382(9)
C21 C22 1.394(8)
C21 C26 1.388(9)
C22 C23 1.377(8)
C23 C24 1.367(10)
C24 C25 1.368(10)
C25 C26 1.369(9)
C31 C32 1.382(7)
C31 C36 1.395(7)
C32 C33 1.382(8)
C33 C34 1.358(9)
C34 C35 1.370(8)
C35 C36 1.374(7)
C41 C42 1.377(7)
C41 C46 1.390(8)
C42 C43 1.377(9)
C43 C44 1.349(9)
C44 C45 1.375(9)
C45 C46 1.384(8)
C51 C52 1.394(7)
C51 C56 1.370(8)
C52 C53 1.376(8)
C53 C54 1.379(10)
C54 C55 1.348(8)
C55 C56 1.389(7)
C61 C62 1.413(8)
C61 C66 1.404(7)
C62 C63 1.381(9)
C63 C64 1.366(8)
C64 C65 1.368(10)
C65 C66 1.390(9)
B1 B2 1.748(10)
B1 B3 1.735(8)
B1 B4 1.745(10)
B1 B5 1.779(9)
B1 B6 1.791(10)
B2 B3 1.891(10)
B2 B6 1.757(9)
B2 B11 1.841(9)
B3 B4 1.757(9)
B4 B5 1.762(9)
B4 B9 1.854(9)
B5 B6 1.783(11)
B5 B9 1.776(9)
B5 B10 1.795(10)
B6 B10 1.732(10)
B6 B11 1.700(9)
B9 B10 1.916(10)
B10 B11 1.826(10)
B9 HB 1.31(7)
B10 HB 1.23(6)
Cl1 C1S 1.690(10)
C1S Cl2 1.760(10)
